data_7132050
loop_
_publ_author_name
'Sultana, Tania'
'Duffin, Rebekah. N.'
'Blair, Victoria L.'
'Andrews, Philip Craig'

_publ_section_title
;
 Gallium reactivates 1st and 2nd generation quinolone antibiotics towards
 drug-resistantKlebsiella pneumoniae
;
_journal_name_full 'Chemical Communications'
_journal_paper_doi 10.1039/D3CC02916F
_journal_year 2023
_chemical_formula_moiety 'C15 H16 Ga N O5'
_chemical_formula_sum 'C15 H16 Ga N O5'
_chemical_formula_weight 360.01
_chemical_name_systematic 'dimethylgallium oxolinate'
_space_group_crystal_system monoclinic
_space_group_IT_number 15
_space_group_name_Hall '-C 2yc'
_space_group_name_H-M_alt 'C 1 2/c 1'
_atom_sites_solution_hydrogens geom
_atom_sites_solution_primary dual
_audit_creation_date 2022-12-01
_audit_creation_method
;
Olex2 1.5
(compiled 2021.12.09 svn.r5202d8cf for OlexSys, GUI svn.r6439)
;
_audit_update_record
;
2023-05-24 deposited with the CCDC.	2023-08-21 downloaded from the CCDC.
;
_cell_angle_alpha 90
_cell_angle_beta 121.773(2)
_cell_angle_gamma 90
_cell_formula_units_Z 8
_cell_length_a 18.0209(6)
_cell_length_b 13.5163(6)
_cell_length_c 14.3466(6)
_cell_measurement_reflns_used 8957
_cell_measurement_temperature 296.15
_cell_measurement_theta_max 26.65
_cell_measurement_theta_min 2.66
_cell_volume 2970.8(2)
_computing_cell_refinement 'SAINT v8.34A (Bruker, 2013)'
_computing_data_reduction 'SAINT v8.34A (Bruker, 2013)'
_computing_molecular_graphics 'Olex2 1.5 (Dolomanov et al., 2009)'
_computing_publication_material 'Olex2 1.5 (Dolomanov et al., 2009)'
_computing_structure_refinement 'SHELXL 2018/3 (Sheldrick, 2015)'
_computing_structure_solution 'SHELXT 2014/5 (Sheldrick, 2014)'
_diffrn_ambient_temperature 296.15
_diffrn_measured_fraction_theta_full 0.999
_diffrn_measured_fraction_theta_max 0.999
_diffrn_measurement_device_type 'CCD area detector'
_diffrn_measurement_method 'phi and omega scans'
_diffrn_radiation_monochromator graphite
_diffrn_radiation_type MoK\a
_diffrn_radiation_wavelength 0.71073
_diffrn_reflns_av_R_equivalents 0.0601
_diffrn_reflns_av_unetI/netI 0.0303
_diffrn_reflns_Laue_measured_fraction_full 0.999
_diffrn_reflns_Laue_measured_fraction_max 0.999
_diffrn_reflns_limit_h_max 23
_diffrn_reflns_limit_h_min -21
_diffrn_reflns_limit_k_max 17
_diffrn_reflns_limit_k_min -17
_diffrn_reflns_limit_l_max 11
_diffrn_reflns_limit_l_min -18
_diffrn_reflns_number 40104
_diffrn_reflns_point_group_measured_fraction_full 0.999
_diffrn_reflns_point_group_measured_fraction_max 0.999
_diffrn_reflns_theta_full 25.242
_diffrn_reflns_theta_max 27.918
_diffrn_reflns_theta_min 2.118
_diffrn_source_current 30.0
_diffrn_source_power 1.5
_diffrn_source_voltage 50.0
_exptl_absorpt_coefficient_mu 1.875
_exptl_absorpt_correction_T_max 0.7457
_exptl_absorpt_correction_T_min 0.6611
_exptl_absorpt_correction_type multi-scan
_exptl_absorpt_process_details
;
SADABS-2014/3 (Bruker,2014/3) was used for absorption correction.
wR2(int) was 0.0610 before and 0.0512 after correction.
The Ratio of minimum to maximum transmission is 0.8865.
The \l/2 correction factor is 0.00150.
;
_exptl_crystal_colour 'clear whiteish white'
_exptl_crystal_colour_lustre clear
_exptl_crystal_colour_modifier whiteish
_exptl_crystal_colour_primary white
_exptl_crystal_density_diffrn 1.610
_exptl_crystal_description plate
_exptl_crystal_F_000 1472
_exptl_crystal_size_max 0.23
_exptl_crystal_size_mid 0.18
_exptl_crystal_size_min 0.15
_refine_diff_density_max 0.386
_refine_diff_density_min -0.372
_refine_diff_density_rms 0.071
_refine_ls_extinction_method none
_refine_ls_goodness_of_fit_ref 1.035
_refine_ls_hydrogen_treatment constr
_refine_ls_matrix_type full
_refine_ls_number_parameters 202
_refine_ls_number_reflns 3563
_refine_ls_number_restraints 0
_refine_ls_restrained_S_all 1.035
_refine_ls_R_factor_all 0.0447
_refine_ls_R_factor_gt 0.0311
_refine_ls_shift/su_max 0.001
_refine_ls_shift/su_mean 0.000
_refine_ls_structure_factor_coef Fsqd
_refine_ls_weighting_details 'w=1/[\s^2^(Fo^2^)+(0.0291P)^2^+6.1415P] where P=(Fo^2^+2Fc^2^)/3'
_refine_ls_weighting_scheme calc
_refine_ls_wR_factor_gt 0.0703
_refine_ls_wR_factor_ref 0.0754
_reflns_Friedel_coverage 0.000
_reflns_number_gt 2901
_reflns_number_total 3563
_reflns_threshold_expression 'I > 2\s(I)'
_cod_data_source_file d3cc02916f2.cif
_cod_data_source_block gameoxn
_cod_database_code 7132050
_shelx_shelxl_version_number 2018/3
_shelx_space_group_comment
;
The symmetry employed for this shelxl refinement is uniquely defined
by the following loop, which should always be used as a source of
symmetry information in preference to the above space-group names.
They are only intended as comments.
;
_shelx_estimated_absorpt_t_max 0.766
_shelx_estimated_absorpt_t_min 0.672
_olex2_refinement_description
;
1. Fixed Uiso
 At 1.2 times of:
  All C(H) groups, All C(H,H) groups
 At 1.5 times of:
  All C(H,H,H) groups
2.a Secondary CH2 refined with riding coordinates:
 C13(H13A,H13B), C9(H9A,H9B)
2.b Aromatic/amide H refined with riding coordinates:
 C7(H7), C11(H11), C15(H15)
2.c Idealised Me refined as rotating group:
 C14(H14A,H14B,H14C), C1(H1A,H1B,H1C), C2(H2A,H2B,H2C)
;
_olex2_submission_special_instructions 'No special instructions were received'

loop_
_space_group_symop_operation_xyz
'x, y, z'
'-x, y, -z+1/2'
'x+1/2, y+1/2, z'
'-x+1/2, y+1/2, -z+1/2'
'-x, -y, -z'
'x, -y, z-1/2'
'-x+1/2, -y+1/2, -z'
'x+1/2, -y+1/2, z-1/2'

loop_
_atom_site_label
_atom_site_type_symbol
_atom_site_fract_x
_atom_site_fract_y
_atom_site_fract_z
_atom_site_U_iso_or_equiv
_atom_site_adp_type
_atom_site_occupancy
_atom_site_site_symmetry_order
_atom_site_calc_flag
_atom_site_refinement_flags_posn
_atom_site_refinement_flags_adp
_atom_site_refinement_flags_occupancy
_atom_site_disorder_assembly
_atom_site_disorder_group
Ga1 Ga 0.16960(2) 0.55009(2) 0.32589(2) 0.01940(8) Uani 1 1 d . . . . .
O2 O 0.29430(10) 0.55283(11) 0.43266(13) 0.0208(3) Uani 1 1 d . . . . .
O1 O 0.15959(10) 0.40977(13) 0.33229(14) 0.0254(4) Uani 1 1 d . . . . .
O5 O 0.68356(10) 0.55310(13) 0.80506(14) 0.0284(4) Uani 1 1 d . . . . .
O4 O 0.59195(11) 0.68700(12) 0.72081(14) 0.0278(4) Uani 1 1 d . . . . .
O3 O 0.20604(11) 0.25543(12) 0.35327(14) 0.0286(4) Uani 1 1 d . . . . .
N1 N 0.45552(11) 0.31503(13) 0.58417(14) 0.0158(4) Uani 1 1 d . . . . .
C7 C 0.46349(14) 0.58889(17) 0.59321(18) 0.0176(4) Uani 1 1 d . . . . .
H7 H 0.427146 0.643005 0.559352 0.021 Uiso 1 1 calc R U . . .
C6 C 0.43258(14) 0.49113(16) 0.56185(17) 0.0148(4) Uani 1 1 d . . . . .
C13 C 0.51135(14) 0.22669(16) 0.63495(18) 0.0187(5) Uani 1 1 d . . . . .
H13A H 0.474810 0.170307 0.625849 0.022 Uiso 1 1 calc R U . . .
H13B H 0.550262 0.238139 0.712923 0.022 Uiso 1 1 calc R U . . .
C8 C 0.54799(14) 0.60095(17) 0.67437(18) 0.0183(5) Uani 1 1 d . . . . .
C10 C 0.60309(14) 0.52003(18) 0.72547(18) 0.0192(5) Uani 1 1 d . . . . .
C5 C 0.34202(14) 0.47557(16) 0.47795(17) 0.0153(4) Uani 1 1 d . . . . .
C11 C 0.57724(14) 0.42450(17) 0.69897(17) 0.0175(5) Uani 1 1 d . . . . .
H11 H 0.615106 0.371769 0.733944 0.021 Uiso 1 1 calc R U . . .
C15 C 0.37170(14) 0.30144(17) 0.50669(17) 0.0175(4) Uani 1 1 d . . . . .
H15 H 0.351677 0.236710 0.488304 0.021 Uiso 1 1 calc R U . . .
C3 C 0.22072(14) 0.34369(18) 0.37372(18) 0.0194(5) Uani 1 1 d . . . . .
C14 C 0.56475(15) 0.20335(18) 0.58446(19) 0.0224(5) Uani 1 1 d . . . . .
H14A H 0.526631 0.196014 0.506594 0.034 Uiso 1 1 calc R U . . .
H14B H 0.596417 0.142936 0.615090 0.034 Uiso 1 1 calc R U . . .
H14C H 0.605109 0.256289 0.599640 0.034 Uiso 1 1 calc R U . . .
C12 C 0.48888(13) 0.41022(16) 0.61463(17) 0.0153(4) Uani 1 1 d . . . . .
C4 C 0.31292(14) 0.37653(16) 0.45220(17) 0.0164(4) Uani 1 1 d . . . . .
C1 C 0.11508(17) 0.6095(2) 0.3994(2) 0.0338(6) Uani 1 1 d . . . . .
H1A H 0.118851 0.564444 0.453438 0.051 Uiso 1 1 calc R U . . .
H1B H 0.054872 0.623411 0.346421 0.051 Uiso 1 1 calc R U . . .
H1C H 0.144709 0.669915 0.434431 0.051 Uiso 1 1 calc R U . . .
C2 C 0.15057(17) 0.5836(2) 0.1826(2) 0.0300(6) Uani 1 1 d . . . . .
H2A H 0.174772 0.647707 0.185931 0.045 Uiso 1 1 calc R U . . .
H2B H 0.089078 0.584321 0.129058 0.045 Uiso 1 1 calc R U . . .
H2C H 0.178512 0.535188 0.162199 0.045 Uiso 1 1 calc R U . . .
C9 C 0.67896(15) 0.65858(19) 0.8027(2) 0.0277(5) Uani 1 1 d . . . . .
H9A H 0.720090 0.685825 0.785315 0.033 Uiso 1 1 calc R U . . .
H9B H 0.693595 0.683619 0.873734 0.033 Uiso 1 1 calc R U . . .

loop_
_atom_site_aniso_label
_atom_site_aniso_U_11
_atom_site_aniso_U_22
_atom_site_aniso_U_33
_atom_site_aniso_U_23
_atom_site_aniso_U_13
_atom_site_aniso_U_12
Ga1 0.01424(13) 0.02203(14) 0.01859(13) 0.00098(11) 0.00635(10) 0.00474(10)
O2 0.0158(7) 0.0180(8) 0.0228(8) 0.0028(7) 0.0060(7) 0.0032(6)
O1 0.0143(8) 0.0229(9) 0.0292(9) 0.0003(7) 0.0046(7) 0.0016(7)
O5 0.0153(8) 0.0264(9) 0.0301(9) -0.0078(8) 0.0028(7) -0.0019(7)
O4 0.0187(8) 0.0203(9) 0.0344(10) -0.0069(7) 0.0071(8) -0.0044(7)
O3 0.0182(8) 0.0213(9) 0.0309(10) -0.0017(7) 0.0024(7) -0.0016(7)
N1 0.0125(8) 0.0169(9) 0.0161(9) 0.0007(7) 0.0062(7) 0.0018(7)
C7 0.0173(11) 0.0187(11) 0.0184(11) -0.0002(9) 0.0105(9) 0.0009(9)
C6 0.0146(10) 0.0186(11) 0.0134(10) -0.0001(8) 0.0088(9) 0.0007(8)
C13 0.0166(10) 0.0161(11) 0.0194(11) 0.0019(9) 0.0069(9) 0.0017(8)
C8 0.0183(11) 0.0184(12) 0.0198(11) -0.0046(9) 0.0112(9) -0.0034(9)
C10 0.0126(10) 0.0277(12) 0.0153(10) -0.0044(9) 0.0060(9) -0.0018(9)
C5 0.0139(10) 0.0192(11) 0.0139(10) 0.0006(8) 0.0081(9) 0.0017(8)
C11 0.0137(10) 0.0218(12) 0.0158(10) 0.0000(9) 0.0069(9) 0.0029(8)
C15 0.0157(10) 0.0194(11) 0.0167(11) -0.0018(9) 0.0081(9) -0.0024(9)
C3 0.0150(11) 0.0226(12) 0.0179(11) -0.0003(9) 0.0068(9) 0.0000(9)
C14 0.0219(11) 0.0229(12) 0.0215(12) 0.0031(10) 0.0108(10) 0.0077(10)
C12 0.0134(10) 0.0184(11) 0.0143(10) -0.0024(8) 0.0075(9) -0.0017(8)
C4 0.0132(10) 0.0191(11) 0.0153(10) -0.0017(8) 0.0063(9) -0.0005(8)
C1 0.0293(14) 0.0441(17) 0.0324(14) -0.0020(12) 0.0192(12) 0.0054(12)
C2 0.0287(14) 0.0340(15) 0.0260(13) 0.0035(11) 0.0136(11) 0.0072(11)
C9 0.0171(11) 0.0260(13) 0.0318(14) -0.0075(11) 0.0073(10) -0.0045(10)

loop_
_atom_type_symbol
_atom_type_description
_atom_type_scat_dispersion_real
_atom_type_scat_dispersion_imag
_atom_type_scat_source
C C 0.0033 0.0016 'International Tables Vol C Tables 4.2.6.8 and 6.1.1.4'
H H 0.0000 0.0000 'International Tables Vol C Tables 4.2.6.8 and 6.1.1.4'
Ga Ga 0.2307 1.6083 'International Tables Vol C Tables 4.2.6.8 and 6.1.1.4'
N N 0.0061 0.0033 'International Tables Vol C Tables 4.2.6.8 and 6.1.1.4'
O O 0.0106 0.0060 'International Tables Vol C Tables 4.2.6.8 and 6.1.1.4'

loop_
_geom_angle_atom_site_label_1
_geom_angle_atom_site_label_2
_geom_angle_atom_site_label_3
_geom_angle
_geom_angle_site_symmetry_1
_geom_angle_site_symmetry_3
_geom_angle_publ_flag
O2 Ga1 C1 105.57(10) . . ?
O2 Ga1 C2 108.36(9) . . ?
O1 Ga1 O2 94.61(7) . . ?
O1 Ga1 C1 107.17(10) . . ?
O1 Ga1 C2 108.18(10) . . ?
C2 Ga1 C1 127.90(11) . . ?
C5 O2 Ga1 124.71(14) . . ?
C3 O1 Ga1 128.88(15) . . ?
C10 O5 C9 106.52(18) . . ?
C8 O4 C9 105.97(18) . . ?
C15 N1 C13 118.42(19) . . ?
C15 N1 C12 120.11(19) . . ?
C12 N1 C13 121.47(17) . . ?
C6 C7 H7 121.2 . . ?
C8 C7 H7 121.2 . . ?
C8 C7 C6 117.6(2) . . ?
C7 C6 C5 118.98(19) . . ?
C12 C6 C7 120.18(19) . . ?
C12 C6 C5 120.8(2) . . ?
N1 C13 H13A 109.3 . . ?
N1 C13 H13B 109.3 . . ?
N1 C13 C14 111.80(18) . . ?
H13A C13 H13B 107.9 . . ?
C14 C13 H13A 109.3 . . ?
C14 C13 H13B 109.3 . . ?
O4 C8 C10 109.93(19) . . ?
C7 C8 O4 128.5(2) . . ?
C7 C8 C10 121.6(2) . . ?
O5 C10 C8 109.3(2) . . ?
C11 C10 O5 127.1(2) . . ?
C11 C10 C8 123.6(2) . . ?
O2 C5 C6 117.57(19) . . ?
O2 C5 C4 125.29(19) . . ?
C4 C5 C6 117.14(19) . . ?
C10 C11 H11 122.1 . . ?
C10 C11 C12 115.8(2) . . ?
C12 C11 H11 122.1 . . ?
N1 C15 H15 117.7 . . ?
N1 C15 C4 124.5(2) . . ?
C4 C15 H15 117.7 . . ?
O1 C3 C4 118.6(2) . . ?
O3 C3 O1 122.6(2) . . ?
O3 C3 C4 118.8(2) . . ?
C13 C14 H14A 109.5 . . ?
C13 C14 H14B 109.5 . . ?
C13 C14 H14C 109.5 . . ?
H14A C14 H14B 109.5 . . ?
H14A C14 H14C 109.5 . . ?
H14B C14 H14C 109.5 . . ?
N1 C12 C6 118.63(19) . . ?
N1 C12 C11 120.01(19) . . ?
C6 C12 C11 121.3(2) . . ?
C5 C4 C3 126.0(2) . . ?
C15 C4 C5 118.78(19) . . ?
C15 C4 C3 115.1(2) . . ?
Ga1 C1 H1A 109.5 . . ?
Ga1 C1 H1B 109.5 . . ?
Ga1 C1 H1C 109.5 . . ?
H1A C1 H1B 109.5 . . ?
H1A C1 H1C 109.5 . . ?
H1B C1 H1C 109.5 . . ?
Ga1 C2 H2A 109.5 . . ?
Ga1 C2 H2B 109.5 . . ?
Ga1 C2 H2C 109.5 . . ?
H2A C2 H2B 109.5 . . ?
H2A C2 H2C 109.5 . . ?
H2B C2 H2C 109.5 . . ?
O5 C9 O4 108.22(18) . . ?
O5 C9 H9A 110.1 . . ?
O5 C9 H9B 110.1 . . ?
O4 C9 H9A 110.1 . . ?
O4 C9 H9B 110.1 . . ?
H9A C9 H9B 108.4 . . ?

loop_
_geom_bond_atom_site_label_1
_geom_bond_atom_site_label_2
_geom_bond_distance
_geom_bond_site_symmetry_2
_geom_bond_publ_flag
Ga1 O2 1.9423(15) . ?
Ga1 O1 1.9120(17) . ?
Ga1 C1 1.953(2) . ?
Ga1 C2 1.951(2) . ?
O2 C5 1.290(3) . ?
O1 C3 1.294(3) . ?
O5 C10 1.365(3) . ?
O5 C9 1.427(3) . ?
O4 C8 1.367(3) . ?
O4 C9 1.430(3) . ?
O3 C3 1.224(3) . ?
N1 C13 1.482(3) . ?
N1 C15 1.335(3) . ?
N1 C12 1.390(3) . ?
C7 H7 0.9300 . ?
C7 C6 1.412(3) . ?
C7 C8 1.354(3) . ?
C6 C5 1.445(3) . ?
C6 C12 1.411(3) . ?
C13 H13A 0.9700 . ?
C13 H13B 0.9700 . ?
C13 C14 1.511(3) . ?
C8 C10 1.398(3) . ?
C10 C11 1.357(3) . ?
C5 C4 1.414(3) . ?
C11 H11 0.9300 . ?
C11 C12 1.417(3) . ?
C15 H15 0.9300 . ?
C15 C4 1.375(3) . ?
C3 C4 1.502(3) . ?
C14 H14A 0.9600 . ?
C14 H14B 0.9600 . ?
C14 H14C 0.9600 . ?
C1 H1A 0.9600 . ?
C1 H1B 0.9600 . ?
C1 H1C 0.9600 . ?
C2 H2A 0.9600 . ?
C2 H2B 0.9600 . ?
C2 H2C 0.9600 . ?
C9 H9A 0.9700 . ?
C9 H9B 0.9700 . ?

loop_
_geom_torsion_atom_site_label_1
_geom_torsion_atom_site_label_2
_geom_torsion_atom_site_label_3
_geom_torsion_atom_site_label_4
_geom_torsion
_geom_torsion_site_symmetry_1
_geom_torsion_site_symmetry_2
_geom_torsion_site_symmetry_3
_geom_torsion_site_symmetry_4
_geom_torsion_publ_flag
Ga1 O2 C5 C6 -175.50(13) . . . . ?
Ga1 O2 C5 C4 4.5(3) . . . . ?
Ga1 O1 C3 O3 -164.31(17) . . . . ?
Ga1 O1 C3 C4 17.3(3) . . . . ?
O2 C5 C4 C15 179.3(2) . . . . ?
O2 C5 C4 C3 -4.4(3) . . . . ?
O1 C3 C4 C5 -6.9(3) . . . . ?
O1 C3 C4 C15 169.5(2) . . . . ?
O5 C10 C11 C12 178.3(2) . . . . ?
O4 C8 C10 O5 -0.5(3) . . . . ?
O4 C8 C10 C11 178.3(2) . . . . ?
O3 C3 C4 C5 174.7(2) . . . . ?
O3 C3 C4 C15 -8.9(3) . . . . ?
N1 C15 C4 C5 0.6(3) . . . . ?
N1 C15 C4 C3 -176.06(19) . . . . ?
C7 C6 C5 O2 2.5(3) . . . . ?
C7 C6 C5 C4 -177.48(19) . . . . ?
C7 C6 C12 N1 177.91(19) . . . . ?
C7 C6 C12 C11 -0.6(3) . . . . ?
C7 C8 C10 O5 -178.9(2) . . . . ?
C7 C8 C10 C11 -0.2(3) . . . . ?
C6 C7 C8 O4 -177.9(2) . . . . ?
C6 C7 C8 C10 0.2(3) . . . . ?
C6 C5 C4 C15 -0.7(3) . . . . ?
C6 C5 C4 C3 175.59(19) . . . . ?
C13 N1 C15 C4 -179.4(2) . . . . ?
C13 N1 C12 C6 178.99(18) . . . . ?
C13 N1 C12 C11 -2.5(3) . . . . ?
C8 O4 C9 O5 -2.0(3) . . . . ?
C8 C7 C6 C5 178.03(19) . . . . ?
C8 C7 C6 C12 0.2(3) . . . . ?
C8 C10 C11 C12 -0.2(3) . . . . ?
C10 O5 C9 O4 1.7(3) . . . . ?
C10 C11 C12 N1 -177.90(19) . . . . ?
C10 C11 C12 C6 0.5(3) . . . . ?
C5 C6 C12 N1 0.1(3) . . . . ?
C5 C6 C12 C11 -178.36(19) . . . . ?
C15 N1 C13 C14 98.6(2) . . . . ?
C15 N1 C12 C6 -0.2(3) . . . . ?
C15 N1 C12 C11 178.26(19) . . . . ?
C12 N1 C13 C14 -80.6(2) . . . . ?
C12 N1 C15 C4 -0.1(3) . . . . ?
C12 C6 C5 O2 -179.65(18) . . . . ?
C12 C6 C5 C4 0.4(3) . . . . ?
C9 O5 C10 C8 -0.8(2) . . . . ?
C9 O5 C10 C11 -179.4(2) . . . . ?
C9 O4 C8 C7 179.8(2) . . . . ?
C9 O4 C8 C10 1.5(2) . . . . ?
